data_7012274
loop_
_publ_author_name
'Zhang, Li-Juan'
'Xu, Ji-Qing'
'Shi, Zhan'
'Xu, Wei'
'Wang, Tie-Gang'

_publ_section_title
;
 Hydrothermal synthesis and characterization of the first oxalate--bta
 mixed-ligand three-dimensional frameworks:
 {[M2(&#x00B5;8-bta)(&#x00B5;2-C2O4)]&#x00B7;(H3O)2(H2O)2}n (M = CoII,
 FeII; bta = benzene-1,2,4,5-tetracarboxylate)
;
_journal_issue 6
_journal_name_full 'Dalton Transactions'
_journal_page_first 1148
_journal_paper_doi 10.1039/b209491f
_journal_year 2003
_chemical_formula_sum 'C6 H6 Co O8'
_chemical_formula_weight 265.04
_space_group_IT_number 12
_symmetry_cell_setting monoclinic
_symmetry_space_group_name_Hall '-C 2y'
_symmetry_space_group_name_H-M 'C 1 2/m 1'
_atom_sites_solution_hydrogens geom
_atom_sites_solution_primary direct
_atom_sites_solution_secondary difmap
_audit_creation_method SHELXL-97
_cell_angle_alpha 90.00
_cell_angle_beta 122.60(3)
_cell_angle_gamma 90.00
_cell_formula_units_Z 4
_cell_length_a 9.3343(19)
_cell_length_b 13.738(3)
_cell_length_c 6.7078(13)
_cell_measurement_temperature 293(2)
_cell_volume 724.7(4)
_computing_molecular_graphics XP
_computing_publication_material SHELXL97
_computing_structure_refinement 'SHELXL-97 (Sheldrick, 1997)'
_computing_structure_solution 'SHELXS-97 (Sheldrick, 1990)'
_diffrn_ambient_temperature 293(2)
_diffrn_measured_fraction_theta_full 0.952
_diffrn_measured_fraction_theta_max 0.952
_diffrn_measurement_device_type Rugaku
_diffrn_measurement_method 'omega scan'
_diffrn_radiation_monochromator graphite
_diffrn_radiation_source 'fine-focus sealed tube'
_diffrn_radiation_type MoK\a
_diffrn_radiation_wavelength 0.71073
_diffrn_reflns_av_R_equivalents 0.0148
_diffrn_reflns_av_sigmaI/netI 0.0138
_diffrn_reflns_limit_h_max 12
_diffrn_reflns_limit_h_min 0
_diffrn_reflns_limit_k_max 17
_diffrn_reflns_limit_k_min 0
_diffrn_reflns_limit_l_max 7
_diffrn_reflns_limit_l_min -8
_diffrn_reflns_number 828
_diffrn_reflns_theta_full 27.44
_diffrn_reflns_theta_max 27.44
_diffrn_reflns_theta_min 4.67
_diffrn_standards_decay_% 0
_exptl_absorpt_coefficient_mu 2.397
_exptl_absorpt_correction_T_max 1.0859
_exptl_absorpt_correction_T_min 0.8666
_exptl_absorpt_correction_type empirical
_exptl_crystal_colour mauve
_exptl_crystal_density_diffrn 2.429
_exptl_crystal_density_method 'not measured'
_exptl_crystal_description columnar
_exptl_crystal_F_000 532
_exptl_crystal_size_max 0.267
_exptl_crystal_size_mid 0.146
_exptl_crystal_size_min 0.112
_refine_diff_density_max 0.938
_refine_diff_density_min -0.349
_refine_diff_density_rms 0.093
_refine_ls_extinction_coef 0.000(2)
_refine_ls_extinction_expression Fc^*^=kFc[1+0.001xFc^2^\l^3^/sin(2\q)]^-1/4^
_refine_ls_extinction_method SHELXL
_refine_ls_goodness_of_fit_ref 1.090
_refine_ls_hydrogen_treatment mixed
_refine_ls_matrix_type full
_refine_ls_number_parameters 83
_refine_ls_number_reflns 828
_refine_ls_number_restraints 12
_refine_ls_restrained_S_all 1.175
_refine_ls_R_factor_all 0.0291
_refine_ls_R_factor_gt 0.0275
_refine_ls_shift/su_max 0.500
_refine_ls_shift/su_mean 0.006
_refine_ls_structure_factor_coef Fsqd
_refine_ls_weighting_details 'calc w=1/[\s^2^(Fo^2^)+(0.0492P)^2^+2.0273P] where P=(Fo^2^+2Fc^2^)/3'
_refine_ls_weighting_scheme calc
_refine_ls_wR_factor_gt 0.0788
_refine_ls_wR_factor_ref 0.0797
_reflns_number_gt 782
_reflns_number_total 828
_reflns_threshold_expression >2sigma(I)
_cod_data_source_file b209491f.txt
_cod_data_source_block complex_1
_cod_original_cell_volume 724.6(2)
_cod_original_sg_symbol_H-M C2/m
_cod_database_code 7012274

loop_
_symmetry_equiv_pos_as_xyz
'x, y, z'
'-x, y, -z'
'x+1/2, y+1/2, z'
'-x+1/2, y+1/2, -z'
'-x, -y, -z'
'x, -y, z'
'-x+1/2, -y+1/2, -z'
'x+1/2, -y+1/2, z'

loop_
_atom_site_label
_atom_site_type_symbol
_atom_site_fract_x
_atom_site_fract_y
_atom_site_fract_z
_atom_site_U_iso_or_equiv
_atom_site_adp_type
_atom_site_occupancy
_atom_site_symmetry_multiplicity
_atom_site_calc_flag
_atom_site_refinement_flags
_atom_site_disorder_assembly
_atom_site_disorder_group
Co1 Co 0.5000 0.70572(3) 0.5000 0.0123(2) Uani 1 2 d S . .
C1 C 0.3329(4) 0.5000 0.8101(6) 0.0126(6) Uani 1 2 d S . .
H1 H 0.2202 0.5000 0.6835 0.080 Uiso 1 2 calc S . .
C2 C 0.4154(3) 0.58759(17) 0.9028(4) 0.0117(5) Uani 1 1 d . . .
C3 C 0.3269(3) 0.67970(18) 0.7772(4) 0.0123(5) Uani 1 1 d . . .
C4 C 0.4038(4) 0.5000 0.4061(6) 0.0137(7) Uani 1 2 d S . .
O2 O 0.4075(2) 0.73679(13) 0.7274(3) 0.0161(4) Uani 1 1 d . . .
O3 O 0.3344(2) 0.58184(14) 0.3387(3) 0.0194(4) Uani 1 1 d . . .
O1 O 0.6757(2) 0.80896(14) 0.7233(4) 0.0185(4) Uani 1 1 d . . .
OW1 O 0.4960(6) 0.9451(4) 0.7904(9) 0.0107(9) Uani 0.35 1 d PU . .
OW1' O 0.5036(4) 0.8916(2) 0.8638(6) 0.0244(7) Uani 0.65 1 d PU . .

loop_
_atom_site_aniso_label
_atom_site_aniso_U_11
_atom_site_aniso_U_22
_atom_site_aniso_U_33
_atom_site_aniso_U_23
_atom_site_aniso_U_13
_atom_site_aniso_U_12
Co1 0.0098(3) 0.0092(3) 0.0162(3) 0.000 0.0059(2) 0.000
C1 0.0088(14) 0.0131(16) 0.0134(15) 0.000 0.0044(12) 0.000
C2 0.0102(12) 0.0113(11) 0.0134(11) 0.0012(8) 0.0063(10) 0.0018(8)
C3 0.0114(10) 0.0111(10) 0.0120(10) -0.0010(8) 0.0048(9) 0.0004(8)
C4 0.0121(17) 0.0143(16) 0.0158(16) 0.000 0.0082(14) 0.000
O2 0.0158(9) 0.0128(8) 0.0199(9) 0.0024(7) 0.0097(7) -0.0003(7)
O3 0.0159(9) 0.0118(9) 0.0260(10) 0.0016(7) 0.0082(8) 0.0021(7)
O1 0.0126(9) 0.0171(9) 0.0256(10) -0.0080(7) 0.0101(8) -0.0055(7)
OW1 0.0040(18) 0.008(2) 0.021(2) -0.0044(17) 0.0071(16) 0.0006(15)
OW1' 0.0400(17) 0.0102(14) 0.0384(16) -0.0114(12) 0.0314(14) -0.0078(12)

loop_
_atom_type_symbol
_atom_type_description
_atom_type_scat_dispersion_real
_atom_type_scat_dispersion_imag
_atom_type_scat_source
C C 0.0033 0.0016 'International Tables Vol C Tables 4.2.6.8 and 6.1.1.4'
H H 0.0000 0.0000 'International Tables Vol C Tables 4.2.6.8 and 6.1.1.4'
O O 0.0106 0.0060 'International Tables Vol C Tables 4.2.6.8 and 6.1.1.4'
Co Co 0.3494 0.9721 'International Tables Vol C Tables 4.2.6.8 and 6.1.1.4'

loop_
_geom_angle_atom_site_label_1
_geom_angle_atom_site_label_2
_geom_angle_atom_site_label_3
_geom_angle
_geom_angle_site_symmetry_1
_geom_angle_site_symmetry_3
_geom_angle_publ_flag
O1 Co1 O1 93.67(12) . 2_656 ?
O1 Co1 O3 167.47(8) . . ?
O1 Co1 O3 95.92(8) 2_656 . ?
O1 Co1 O3 95.92(8) . 2_656 ?
O1 Co1 O3 167.47(8) 2_656 2_656 ?
O3 Co1 O3 75.85(10) . 2_656 ?
O1 Co1 O2 85.04(8) . 2_656 ?
O1 Co1 O2 79.43(8) 2_656 2_656 ?
O3 Co1 O2 104.63(7) . 2_656 ?
O3 Co1 O2 93.37(7) 2_656 2_656 ?
O1 Co1 O2 79.43(8) . . ?
O1 Co1 O2 85.04(8) 2_656 . ?
O3 Co1 O2 93.37(7) . . ?
O3 Co1 O2 104.63(7) 2_656 . ?
O2 Co1 O2 157.23(10) 2_656 . ?
C2 C1 C2 121.0(3) . 6_565 ?
C1 C2 C2 119.50(16) . 2_657 ?
C1 C2 C3 118.5(2) . . ?
C2 C2 C3 121.67(14) 2_657 . ?
O2 C3 O1 125.9(2) . 8_465 ?
O2 C3 C2 116.9(2) . . ?
O1 C3 C2 117.2(2) 8_465 . ?
O3 C4 O3 127.4(3) 6_565 . ?
O3 C4 C4 116.31(16) 6_565 5_666 ?
O3 C4 C4 116.31(16) . 5_666 ?
C3 O2 Co1 126.23(16) . . ?
C4 O3 Co1 115.77(19) . . ?
C3 O1 Co1 128.15(17) 8_565 . ?
OW1' OW1 OW1 148.1(4) . 6_575 ?

loop_
_geom_bond_atom_site_label_1
_geom_bond_atom_site_label_2
_geom_bond_distance
_geom_bond_site_symmetry_2
_geom_bond_publ_flag
Co1 O1 2.073(2) . ?
Co1 O1 2.073(2) 2_656 ?
Co1 O3 2.158(2) . ?
Co1 O3 2.158(2) 2_656 ?
Co1 O2 2.1621(18) 2_656 ?
Co1 O2 2.1621(18) . ?
C1 C2 1.383(3) . ?
C1 C2 1.383(3) 6_565 ?
C2 C2 1.406(5) 2_657 ?
C2 C3 1.498(3) . ?
C3 O2 1.250(3) . ?
C3 O1 1.264(3) 8_465 ?
C4 O3 1.254(2) 6_565 ?
C4 O3 1.254(2) . ?
C4 C4 1.540(7) 5_666 ?
O1 C3 1.264(3) 8_565 ?
OW1 OW1' 0.865(6) . ?
OW1 OW1 1.509(10) 6_575 ?
